data_2220536
loop_
_publ_author_name
'Maliha, Bushra'
'Tariq, Muhammad Ilyas'
'Tahir, M. Nawaz'
'Hussain, Ishtiaq'
'Ali, Muhammad'

_publ_section_title
;
 1,3-Dimethoxy-2,3-dihydro-1<i>H</i>-isoindole-2-carbothioamide
;
_journal_issue 1
_journal_name_full 'Acta Crystallographica Section E'
_journal_page_first o41
_journal_paper_doi 10.1107/S1600536808040075
_journal_volume 65
_journal_year 2009
_chemical_formula_iupac 'C11 H14 N2 O2 S'
_chemical_formula_moiety 'C11 H14 N2 O2 S'
_chemical_formula_sum 'C11 H14 N2 O2 S'
_chemical_formula_weight 238.30
_chemical_name_systematic
;
(1<i>R</i>,3S)-1,3-dimethoxy-2,3-dihydro-1<i>H</i>-isoindole-2-carbothioamide
;
_space_group_IT_number 15
_symmetry_cell_setting monoclinic
_symmetry_space_group_name_Hall '-C 2yc'
_symmetry_space_group_name_H-M 'C 1 2/c 1'
_atom_sites_solution_hydrogens geom
_atom_sites_solution_primary direct
_atom_sites_solution_secondary difmap
_audit_creation_method SHELXL97
_cell_angle_alpha 90
_cell_angle_beta 107.322(2)
_cell_angle_gamma 90
_cell_formula_units_Z 8
_cell_length_a 15.4577(8)
_cell_length_b 8.6455(5)
_cell_length_c 18.2184(10)
_cell_measurement_reflns_used 1295
_cell_measurement_temperature 100(2)
_cell_measurement_theta_max 28.32
_cell_measurement_theta_min 2.34
_cell_volume 2324.3(2)
_computing_cell_refinement 'SAINT (Bruker, 2007)'
_computing_data_collection 'APEX2 (Bruker, 2007)'
_computing_data_reduction 'SAINT (Bruker, 2007)'
_computing_molecular_graphics 'Ortep3 for Windows (Farrugia, 1997) and PLATON (Spek, 2003)'
_computing_publication_material
;
'WinGx publication routines (Farrugia, 1999) and PLATON'
;
_computing_structure_refinement 'SHELXL97 (Sheldrick, 2008)'
_computing_structure_solution 'SHELXS97 (Sheldrick, 2008)'
_diffrn_ambient_temperature 100(2)
_diffrn_detector_area_resol_mean 7.40
_diffrn_measured_fraction_theta_full 0.990
_diffrn_measured_fraction_theta_max 0.990
_diffrn_measurement_device_type 'Bruker Kappa APEXII CCD diffractometer'
_diffrn_measurement_method '\w scans'
_diffrn_radiation_monochromator graphite
_diffrn_radiation_source 'fine-focus sealed tube'
_diffrn_radiation_type MoK\a
_diffrn_radiation_wavelength 0.71073
_diffrn_reflns_av_R_equivalents 0.0322
_diffrn_reflns_av_sigmaI/netI 0.0274
_diffrn_reflns_limit_h_max 20
_diffrn_reflns_limit_h_min -20
_diffrn_reflns_limit_k_max 11
_diffrn_reflns_limit_k_min -11
_diffrn_reflns_limit_l_max 23
_diffrn_reflns_limit_l_min -24
_diffrn_reflns_number 18083
_diffrn_reflns_theta_full 28.32
_diffrn_reflns_theta_max 28.32
_diffrn_reflns_theta_min 2.34
_diffrn_standards_number 0
_exptl_absorpt_coefficient_mu 0.266
_exptl_absorpt_correction_T_max 0.969
_exptl_absorpt_correction_T_min 0.945
_exptl_absorpt_correction_type multi-scan
_exptl_absorpt_process_details '(SADABS; Bruker, 2005)'
_exptl_crystal_colour red
_exptl_crystal_density_diffrn 1.362
_exptl_crystal_density_method 'not measured'
_exptl_crystal_description prismatic
_exptl_crystal_F_000 1008
_exptl_crystal_size_max 0.20
_exptl_crystal_size_mid 0.16
_exptl_crystal_size_min 0.12
_refine_diff_density_max 0.440
_refine_diff_density_min -0.368
_refine_ls_abs_structure_details ' '
_refine_ls_extinction_method none
_refine_ls_goodness_of_fit_ref 1.009
_refine_ls_hydrogen_treatment mixed
_refine_ls_matrix_type full
_refine_ls_number_parameters 159
_refine_ls_number_reflns 2894
_refine_ls_number_restraints 0
_refine_ls_restrained_S_all 1.009
_refine_ls_R_factor_all 0.0419
_refine_ls_R_factor_gt 0.0319
_refine_ls_shift/su_max 0.002
_refine_ls_shift/su_mean 0.000
_refine_ls_structure_factor_coef Fsqd
_refine_ls_weighting_details 'calc w=1/[\s^2^(Fo^2^)+(0.0799P)^2^+0.6600P] where P=(Fo^2^+2Fc^2^)/3'
_refine_ls_weighting_scheme calc
_refine_ls_wR_factor_gt 0.0976
_refine_ls_wR_factor_ref 0.1097
_reflns_number_gt 2471
_reflns_number_total 2894
_reflns_threshold_expression I>2\s(I)
_cod_data_source_file hk2586.cif
_cod_data_source_block I
_cod_original_sg_symbol_H-M 'C 2/c'
_cod_database_code 2220536
_cod_database_fobs_code 2220536

loop_
_symmetry_equiv_pos_site_id
_symmetry_equiv_pos_as_xyz
1 x,y,z
2 -x,y,1/2-z
3 -x,-y,-z
4 x,-y,1/2+z
5 1/2+x,1/2+y,z
6 1/2-x,1/2+y,1/2-z
7 1/2-x,1/2-y,-z
8 1/2+x,1/2-y,1/2+z

loop_
_atom_site_aniso_label
_atom_site_aniso_U_11
_atom_site_aniso_U_22
_atom_site_aniso_U_33
_atom_site_aniso_U_12
_atom_site_aniso_U_13
_atom_site_aniso_U_23
S1 0.0134(2) 0.0095(2) 0.0347(2) 0.00040(10) 0.0018(2) -0.00170(10)
O1 0.0126(4) 0.0154(4) 0.0131(4) 0.0039(3) 0.0032(3) -0.0015(3)
O2 0.0180(4) 0.0163(4) 0.0155(4) 0.0019(3) 0.0025(4) 0.0062(3)
N1 0.0103(5) 0.0095(4) 0.0144(5) 0.0014(3) 0.0010(4) 0.0007(4)
N2 0.0121(5) 0.0107(5) 0.0195(5) 0.0001(4) 0.0013(4) -0.0006(4)
C1 0.0115(5) 0.0089(5) 0.0119(5) 0.0016(4) 0.0024(4) 0.0000(4)
C2 0.0105(5) 0.0133(5) 0.0109(5) 0.0006(4) 0.0025(4) -0.0007(4)
C3 0.0161(6) 0.0124(5) 0.0162(6) 0.0005(4) 0.0026(5) -0.0008(4)
C4 0.0182(6) 0.0145(6) 0.0184(6) -0.0043(4) 0.0040(5) -0.0014(5)
C5 0.0123(5) 0.0208(6) 0.0160(6) -0.0035(5) 0.0027(5) -0.0001(5)
C6 0.0126(5) 0.0160(6) 0.0130(6) 0.0016(4) 0.0027(4) 0.0011(4)
C7 0.0134(5) 0.0121(5) 0.0098(5) 0.0006(4) 0.0030(4) -0.0004(4)
C8 0.0113(5) 0.0116(5) 0.0138(5) 0.0013(4) 0.0013(4) 0.0011(4)
C9 0.0224(7) 0.0315(8) 0.0134(6) 0.0055(5) 0.0069(5) -0.0018(5)
C10 0.0194(6) 0.0282(7) 0.0313(8) 0.0045(5) 0.0021(6) 0.0163(6)
C11 0.0127(5) 0.0127(5) 0.0126(5) -0.0006(4) 0.0046(4) 0.0003(4)

loop_
_atom_site_type_symbol
_atom_site_label
_atom_site_fract_x
_atom_site_fract_y
_atom_site_fract_z
_atom_site_U_iso_or_equiv
_atom_site_thermal_displace_type
_atom_site_calc_flag
_atom_site_refinement_flags
_atom_site_occupancy
S S1 0.11517(2) 0.49877(3) 0.21266(2) 0.02040(10) Uani . . 1.000
O O1 0.14785(6) -0.02891(10) 0.15401(5) 0.0138(2) Uani . . 1.000
O O2 -0.01835(6) 0.30468(10) 0.05803(5) 0.0171(2) Uani . . 1.000
N N1 0.07220(7) 0.20405(11) 0.17484(6) 0.0120(3) Uani . . 1.000
N N2 0.21825(7) 0.25081(12) 0.24928(6) 0.0148(3) Uani . . 1.000
C C1 0.08273(8) 0.03577(13) 0.18556(7) 0.0110(3) Uani . . 1.000
C C2 -0.01336(8) -0.02006(14) 0.15260(7) 0.0117(3) Uani . . 1.000
C C3 -0.04573(8) -0.17035(14) 0.15157(7) 0.0154(3) Uani . . 1.000
C C4 -0.13922(9) -0.19328(15) 0.12533(8) 0.0174(3) Uani . . 1.000
C C5 -0.19841(9) -0.06902(15) 0.10138(7) 0.0167(3) Uani . . 1.000
C C6 -0.16516(8) 0.08113(14) 0.10175(7) 0.0141(3) Uani . . 1.000
C C7 -0.07174(8) 0.10380(13) 0.12693(7) 0.0119(3) Uani . . 1.000
C C8 -0.01925(8) 0.25238(13) 0.13215(7) 0.0128(3) Uani . . 1.000
C C9 0.12812(10) -0.01421(17) 0.07232(8) 0.0221(4) Uani . . 1.000
C C10 -0.08727(10) 0.41497(17) 0.02569(9) 0.0275(4) Uani . . 1.000
C C11 0.13705(8) 0.30768(14) 0.21217(7) 0.0125(3) Uani . . 1.000
H H1 0.1091(11) 0.0123(16) 0.2398(10) 0.0132 Uiso . . 1.000
H H1N 0.2602(11) 0.318(2) 0.2748(9) 0.0178 Uiso . . 1.000
H H2N 0.2325(11) 0.160(2) 0.2447(9) 0.0178 Uiso . . 1.000
H H3 -0.00537 -0.25487 0.16825 0.0184 Uiso . . 1.000
H H4 -0.16291 -0.29503 0.12374 0.0208 Uiso . . 1.000
H H5 -0.26194 -0.08673 0.08467 0.0201 Uiso . . 1.000
H H6 -0.20533 0.16594 0.08519 0.0169 Uiso . . 1.000
H H8 -0.0393(10) 0.3344(18) 0.1604(9) 0.0153 Uiso . . 1.000
H H9A 0.07524 -0.07779 0.04676 0.0265 Uiso . . 1.000
H H9B 0.18042 -0.04909 0.05681 0.0265 Uiso . . 1.000
H H9C 0.11520 0.09429 0.05753 0.0265 Uiso . . 1.000
H H10A -0.14679 0.36807 0.01925 0.0330 Uiso . . 1.000
H H10B -0.08290 0.44837 -0.02449 0.0330 Uiso . . 1.000
H H10C -0.07967 0.50456 0.05998 0.0330 Uiso . . 1.000

loop_
_atom_type_symbol
_atom_type_description
_atom_type_scat_dispersion_real
_atom_type_scat_dispersion_imag
_atom_type_scat_source
C C 0.0033 0.0016 'International Tables Vol C Tables 4.2.6.8 and 6.1.1.4'
H H 0.0000 0.0000 'International Tables Vol C Tables 4.2.6.8 and 6.1.1.4'
N N 0.0061 0.0033 'International Tables Vol C Tables 4.2.6.8 and 6.1.1.4'
O O 0.0106 0.0060 'International Tables Vol C Tables 4.2.6.8 and 6.1.1.4'
S S 0.1246 0.1234 'International Tables Vol C Tables 4.2.6.8 and 6.1.1.4'

loop_
_geom_angle_atom_site_label_1
_geom_angle_atom_site_label_2
_geom_angle_atom_site_label_3
_geom_angle_site_symmetry_1
_geom_angle_site_symmetry_2
_geom_angle_site_symmetry_3
_geom_angle
_geom_angle_publ_flag
C1 O1 C9 . . . 115.45(10) no
C8 O2 C10 . . . 112.80(10) no
C1 N1 C8 . . . 113.96(10) no
C1 N1 C11 . . . 123.18(10) no
C8 N1 C11 . . . 121.97(10) no
H1N N2 H2N . . . 119.8(16) no
C11 N2 H1N . . . 117.0(11) no
C11 N2 H2N . . . 122.7(12) no
O1 C1 N1 . . . 113.65(10) no
O1 C1 C2 . . . 116.61(10) no
N1 C1 C2 . . . 101.95(10) no
C1 C2 C3 . . . 127.81(11) no
C3 C2 C7 . . . 121.39(12) no
C1 C2 C7 . . . 110.61(10) no
C2 C3 C4 . . . 118.00(12) no
C3 C4 C5 . . . 120.95(12) no
C4 C5 C6 . . . 120.59(13) no
C5 C6 C7 . . . 118.48(11) no
C2 C7 C6 . . . 120.56(11) no
C2 C7 C8 . . . 110.63(11) no
C6 C7 C8 . . . 128.80(11) no
N1 C8 C7 . . . 101.99(9) no
O2 C8 N1 . . . 108.33(10) no
O2 C8 C7 . . . 111.52(10) no
S1 C11 N1 . . . 121.78(10) no
S1 C11 N2 . . . 121.31(10) no
N1 C11 N2 . . . 116.90(11) no
O1 C1 H1 . . . 101.4(10) no
N1 C1 H1 . . . 109.8(8) no
C2 C1 H1 . . . 113.8(10) no
C2 C3 H3 . . . 121.00 no
C4 C3 H3 . . . 121.00 no
C3 C4 H4 . . . 120.00 no
C5 C4 H4 . . . 120.00 no
C4 C5 H5 . . . 120.00 no
C6 C5 H5 . . . 120.00 no
C5 C6 H6 . . . 121.00 no
C7 C6 H6 . . . 121.00 no
O2 C8 H8 . . . 111.2(9) no
N1 C8 H8 . . . 109.6(9) no
C7 C8 H8 . . . 113.7(9) no
O1 C9 H9A . . . 109.00 no
O1 C9 H9B . . . 109.00 no
O1 C9 H9C . . . 109.00 no
H9A C9 H9B . . . 109.00 no
H9A C9 H9C . . . 109.00 no
H9B C9 H9C . . . 109.00 no
O2 C10 H10A . . . 109.00 no
O2 C10 H10B . . . 109.00 no
O2 C10 H10C . . . 109.00 no
H10A C10 H10B . . . 109.00 no
H10A C10 H10C . . . 109.00 no
H10B C10 H10C . . . 109.00 no

loop_
_geom_bond_atom_site_label_1
_geom_bond_atom_site_label_2
_geom_bond_site_symmetry_1
_geom_bond_site_symmetry_2
_geom_bond_distance
_geom_bond_publ_flag
S1 C11 . . 1.6869(12) no
O1 C1 . . 1.4145(16) no
O1 C9 . . 1.4331(16) no
O2 C8 . . 1.4280(15) no
O2 C10 . . 1.4204(18) no
N1 C1 . . 1.4705(15) no
N1 C8 . . 1.4571(17) no
N1 C11 . . 1.3653(16) no
N2 C11 . . 1.3300(17) no
N2 H1N . . 0.891(17) no
N2 H2N . . 0.826(17) no
C1 C2 . . 1.5062(18) no
C2 C7 . . 1.3887(17) no
C2 C3 . . 1.3905(17) no
C3 C4 . . 1.3946(19) no
C4 C5 . . 1.3942(19) no
C5 C6 . . 1.3954(18) no
C6 C7 . . 1.3927(18) no
C7 C8 . . 1.5072(17) no
C1 H1 . . 0.972(17) no
C3 H3 . . 0.9500 no
C4 H4 . . 0.9500 no
C5 H5 . . 0.9500 no
C6 H6 . . 0.9500 no
C8 H8 . . 0.979(16) no
C9 H9A . . 0.9800 no
C9 H9B . . 0.9800 no
C9 H9C . . 0.9800 no
C10 H10A . . 0.9800 no
C10 H10B . . 0.9800 no
C10 H10C . . 0.9800 no

loop_
_geom_contact_atom_site_label_1
_geom_contact_atom_site_label_2
_geom_contact_distance
_geom_contact_site_symmetry_1
_geom_contact_site_symmetry_2
_geom_contact_publ_flag
S1 O2 3.3984(10) . . no
S1 N2 3.2857(11) . 6_555 no
S1 H3 2.7900 . 1_565 no
S1 H8 2.697(16) . . no
S1 H2N 2.646(17) . 6_555 no
O1 N2 2.9867(14) . . no
O1 N2 2.9738(14) . 6_545 no
O2 S1 3.3984(10) . . no
O1 H1N 2.087(17) . 6_545 no
O1 H2N 2.413(17) . . no
O2 H9C 2.7500 . . no
O2 H9A 2.7000 . 3_555 no
O2 H10B 2.8200 . 3_565 no
N2 C6 3.3938(16) . 2_555 no
N2 O1 2.9867(14) . . no
N2 O1 2.9738(14) . 6_555 no
N2 S1 3.2857(11) . 6_545 no
N1 H9C 2.6000 . . no
N2 H1 2.637(16) . . no
C1 C2 3.4582(18) . 2_555 no
C1 C7 3.5200(17) . 2_555 no
C2 C2 3.4486(17) . 2_555 no
C2 C1 3.4582(18) . 2_555 no
C3 C3 3.4413(17) . 2_555 no
C6 N2 3.3938(16) . 2_555 no
C6 C9 3.4352(19) . 3_555 no
C6 C10 3.563(2) . . no
C7 C1 3.5200(17) . 2_555 no
C7 C9 3.5571(19) . 3_555 no
C9 C7 3.5571(19) . 3_555 no
C9 C6 3.4352(19) . 3_555 no
C10 C10 3.438(2) . 3_565 no
C10 C6 3.563(2) . . no
C1 H1N 2.986(17) . 6_545 no
C1 H2N 2.488(17) . . no
C2 H9A 2.7200 . . no
C2 H1 2.800(18) . 2_555 no
C3 H1 2.920(17) . 2_555 no
C4 H1 2.955(16) . 2_555 no
C5 H1 2.897(17) . 2_555 no
C6 H10A 2.9600 . . no
C6 H1 2.819(17) . 2_555 no
C6 H9B 2.8400 . 3_555 no
C7 H1 2.773(17) . 2_555 no
C7 H10A 3.0100 . . no
C10 H10B 2.8900 . 3_565 no
C10 H5 2.9800 . 7_455 no
H1 N2 2.637(16) . . no
H1 H2N 2.28(2) . . no
H1 C2 2.800(18) . 2_555 no
H1 C3 2.920(17) . 2_555 no
H1 C4 2.955(16) . 2_555 no
H1 C5 2.897(17) . 2_555 no
H1 C6 2.819(17) . 2_555 no
H1 C7 2.773(17) . 2_555 no
H1N O1 2.087(17) . 6_555 no
H1N C1 2.986(17) . 6_555 no
H2N O1 2.413(17) . . no
H2N C1 2.488(17) . . no
H2N H1 2.28(2) . . no
H2N S1 2.646(17) . 6_545 no
H3 S1 2.7900 . 1_545 no
H5 C10 2.9800 . 7_455 no
H6 H10A 2.4400 . . no
H6 H10A 2.5200 . 7_455 no
H8 S1 2.697(16) . . no
H8 H10C 2.2800 . . no
H9A C2 2.7200 . . no
H9A O2 2.7000 . 3_555 no
H9B C6 2.8400 . 3_555 no
H9C O2 2.7500 . . no
H9C N1 2.6000 . . no
H10A C6 2.9600 . . no
H10A C7 3.0100 . . no
H10A H6 2.4400 . . no
H10A H6 2.5200 . 7_455 no
H10B O2 2.8200 . 3_565 no
H10B C10 2.8900 . 3_565 no
H10C H8 2.2800 . . no

loop_
_geom_hbond_atom_site_label_D
_geom_hbond_atom_site_label_H
_geom_hbond_atom_site_label_A
_geom_hbond_site_symmetry_A
_geom_hbond_distance_DH
_geom_hbond_distance_HA
_geom_hbond_distance_DA
_geom_hbond_angle_DHA
_geom_hbond_publ_flag
N2 H1N O1 6_555 0.891(17) 2.087(17) 2.9738(14) 172.9(15) yes
N2 H2N O1 . 0.826(17) 2.413(17) 2.9867(14) 127.3(14) yes
N2 H2N S1 6_545 0.826(17) 2.646(17) 3.2857(11) 135.4(15) yes
C3 H3 S1 1_545 0.9500 2.7900 3.7362(13) 178.00 yes
C8 H8 S1 . 0.979(16) 2.697(16) 3.0318(12) 100.5(11) yes
C9 H9C N1 . 0.9800 2.6000 2.9593(18) 102.00 yes
C1 H1 CgB 2_555 0.9800 2.500(17) 3.4059(13) 155.10(10) yes
C9 H9C CgA . 0.9800 2.74 2.9052(16) 90 yes

loop_
_geom_torsion_atom_site_label_1
_geom_torsion_atom_site_label_2
_geom_torsion_atom_site_label_3
_geom_torsion_atom_site_label_4
_geom_torsion_site_symmetry_1
_geom_torsion_site_symmetry_2
_geom_torsion_site_symmetry_3
_geom_torsion_site_symmetry_4
_geom_torsion
_geom_torsion_publ_flag
C9 O1 C1 N1 . . . . -62.73(14) no
C9 O1 C1 C2 . . . . 55.45(14) no
C10 O2 C8 N1 . . . . -153.14(10) no
C10 O2 C8 C7 . . . . 95.39(12) no
C8 N1 C1 O1 . . . . 120.77(11) no
C8 N1 C1 C2 . . . . -5.57(13) no
C11 N1 C1 O1 . . . . -69.90(15) no
C11 N1 C1 C2 . . . . 163.77(11) no
C1 N1 C8 O2 . . . . -108.78(11) no
C1 N1 C8 C7 . . . . 8.96(13) no
C11 N1 C8 O2 . . . . 81.74(13) no
C11 N1 C8 C7 . . . . -160.52(11) no
C1 N1 C11 S1 . . . . -167.45(9) no
C1 N1 C11 N2 . . . . 11.57(18) no
C8 N1 C11 S1 . . . . 1.05(17) no
C8 N1 C11 N2 . . . . -179.93(11) no
O1 C1 C2 C3 . . . . 60.04(17) no
O1 C1 C2 C7 . . . . -125.00(11) no
N1 C1 C2 C3 . . . . -175.58(12) no
N1 C1 C2 C7 . . . . -0.62(13) no
C1 C2 C3 C4 . . . . 173.19(12) no
C7 C2 C3 C4 . . . . -1.28(19) no
C1 C2 C7 C6 . . . . -173.11(11) no
C1 C2 C7 C8 . . . . 6.27(14) no
C3 C2 C7 C6 . . . . 2.22(19) no
C3 C2 C7 C8 . . . . -178.40(11) no
C2 C3 C4 C5 . . . . -0.45(19) no
C3 C4 C5 C6 . . . . 1.3(2) no
C4 C5 C6 C7 . . . . -0.33(19) no
C5 C6 C7 C2 . . . . -1.37(18) no
C5 C6 C7 C8 . . . . 179.37(12) no
C2 C7 C8 O2 . . . . 106.35(12) no
C2 C7 C8 N1 . . . . -9.08(13) no
C6 C7 C8 O2 . . . . -74.34(16) no
C6 C7 C8 N1 . . . . 170.24(12) no
